data_2224258
loop_
_publ_author_name
'Jiang, Jin-he'
'Chen, Jing'
'Yang, Jie'
'Jian, Fang-Fang'

_publ_section_title
;
 <i>N</i>'-(1-Phenylethylidene)isonicotinohydrazide
;
_journal_coeditor_code HB5224
_journal_issue 12
_journal_name_full 'Acta Crystallographica Section E'
_journal_page_first o3125
_journal_paper_doi 10.1107/S1600536809048569
_journal_volume 65
_journal_year 2009
_chemical_formula_iupac 'C14 H13 N3 O'
_chemical_formula_moiety 'C14 H13 N3 O'
_chemical_formula_sum 'C14 H13 N3 O'
_chemical_formula_weight 239.27
_chemical_name_systematic
;
<i>N</i>'-(1-Phenylethylidene)isonicotinohydrazide
;
_space_group_IT_number 14
_symmetry_cell_setting monoclinic
_symmetry_space_group_name_Hall '-P 2ybc'
_symmetry_space_group_name_H-M 'P 1 21/c 1'
_atom_sites_solution_hydrogens geom
_atom_sites_solution_primary direct
_atom_sites_solution_secondary difmap
_audit_creation_method SHELXL-97
_cell_angle_alpha 90.00
_cell_angle_beta 90.94(3)
_cell_angle_gamma 90.00
_cell_formula_units_Z 4
_cell_length_a 25.878(5)
_cell_length_b 5.7100(11)
_cell_length_c 8.3089(17)
_cell_measurement_reflns_used 2024
_cell_measurement_temperature 293(2)
_cell_measurement_theta_max 27.47
_cell_measurement_theta_min 3.15
_cell_volume 1227.6(4)
_computing_cell_refinement 'SAINT (Bruker, 1997)'
_computing_data_collection 'SMART (Bruker, 1997)'
_computing_data_reduction 'SAINT (Bruker, 1997)'
_computing_molecular_graphics 'SHELXTL (Sheldrick, 2008)'
_computing_publication_material 'SHELXTL (Sheldrick, 2008)'
_computing_structure_refinement 'SHELXL97 (Sheldrick, 2008)'
_computing_structure_solution 'SHELXS97 (Sheldrick, 2008)'
_diffrn_ambient_temperature 293(2)
_diffrn_measured_fraction_theta_full 0.999
_diffrn_measured_fraction_theta_max 0.999
_diffrn_measurement_device_type 'Bruker SMART CCD'
_diffrn_measurement_method \w
_diffrn_radiation_monochromator graphite
_diffrn_radiation_source 'fine-focus sealed tube'
_diffrn_radiation_type MoK\a
_diffrn_radiation_wavelength 0.71073
_diffrn_reflns_av_R_equivalents 0.0457
_diffrn_reflns_av_sigmaI/netI 0.0423
_diffrn_reflns_limit_h_max 33
_diffrn_reflns_limit_h_min -33
_diffrn_reflns_limit_k_max 7
_diffrn_reflns_limit_k_min -7
_diffrn_reflns_limit_l_max 10
_diffrn_reflns_limit_l_min -9
_diffrn_reflns_number 11394
_diffrn_reflns_theta_full 27.47
_diffrn_reflns_theta_max 27.47
_diffrn_reflns_theta_min 3.15
_exptl_absorpt_coefficient_mu 0.085
_exptl_absorpt_correction_type none
_exptl_crystal_colour colourless
_exptl_crystal_density_diffrn 1.295
_exptl_crystal_density_method 'not measured'
_exptl_crystal_description bar
_exptl_crystal_F_000 504
_exptl_crystal_size_max 0.35
_exptl_crystal_size_mid 0.25
_exptl_crystal_size_min 0.25
_refine_diff_density_max 0.235
_refine_diff_density_min -0.289
_refine_ls_extinction_method none
_refine_ls_goodness_of_fit_ref 1.028
_refine_ls_hydrogen_treatment mixed
_refine_ls_matrix_type full
_refine_ls_number_parameters 167
_refine_ls_number_reflns 2821
_refine_ls_number_restraints 0
_refine_ls_restrained_S_all 1.028
_refine_ls_R_factor_all 0.0802
_refine_ls_R_factor_gt 0.0684
_refine_ls_shift/su_max 0.000
_refine_ls_shift/su_mean 0.000
_refine_ls_structure_factor_coef Fsqd
_refine_ls_weighting_details 'calc w=1/[\s^2^(Fo^2^)+(0.1014P)^2^+0.6215P] where P=(Fo^2^+2Fc^2^)/3'
_refine_ls_weighting_scheme calc
_refine_ls_wR_factor_gt 0.1971
_refine_ls_wR_factor_ref 0.2047
_reflns_number_gt 2024
_reflns_number_total 2821
_reflns_threshold_expression I>2\s(I)
_cod_data_source_file hb5224.cif
_cod_data_source_block I
_cod_depositor_comments
;
The following automatic conversions were performed:
'_symmetry_cell_setting' value 'Monoclinic' changed to 'monoclinic'
according to '/home/saulius/struct/CIF-dictionaries/cif_core.dic'
dictionary named 'cif_core.dic' version 2.4.1 from 2010-06-29.

Automatic conversion script
Id: cif_fix_enum 1527 2010-12-29 10:47:43Z saulius 

The following automatic conversions were performed:

'_symmetry_cell_setting' value 'Monoclinic' changed to 'monoclinic'
according to /home/saulius/struct/CIF-dictionaries/cif_core.dic
dictionary named 'cif_core.dic' version 2.4.1 from 2010-06-29.

Automatic conversion script
Id: cif_fix_values 1715 2011-07-08 13:25:40Z adriana 
;
_cod_original_sg_symbol_H-M 'P 21/c'
_cod_database_code 2224258
_cod_database_fobs_code 2224258

loop_
_symmetry_equiv_pos_as_xyz
'x, y, z'
'-x, y+1/2, -z+1/2'
'-x, -y, -z'
'x, -y-1/2, z-1/2'

loop_
_atom_site_type_symbol
_atom_site_label
_atom_site_fract_x
_atom_site_fract_y
_atom_site_fract_z
_atom_site_U_iso_or_equiv
_atom_site_adp_type
_atom_site_calc_flag
_atom_site_refinement_flags
_atom_site_occupancy
_atom_site_disorder_assembly
_atom_site_disorder_group
N N3 0.28050(6) 0.2893(3) 0.9742(2) 0.0401(4) Uani d . 1 . .
N N2 0.23151(7) 0.3104(3) 1.0394(2) 0.0414(5) Uani d . 1 . .
C C6 0.31164(7) 0.1224(4) 1.0382(2) 0.0366(5) Uani d . 1 . .
O O1 0.30052(6) 0.0099(3) 1.15887(18) 0.0472(4) Uani d . 1 . .
C C9 0.15153(7) 0.4982(4) 1.0663(2) 0.0364(5) Uani d . 1 . .
C C8 0.20515(8) 0.4938(4) 1.0019(2) 0.0356(5) Uani d . 1 . .
C C3 0.36258(7) 0.0813(4) 0.9583(2) 0.0375(5) Uani d . 1 . .
C C4 0.38721(8) 0.2432(4) 0.8623(3) 0.0446(5) Uani d . 1 . .
H H4A 0.3719 0.3870 0.8390 0.054 Uiso calc R 1 . .
C C7 0.22348(9) 0.6943(4) 0.9029(3) 0.0492(6) Uani d . 1 . .
H H7A 0.2583 0.6658 0.8704 0.074 Uiso calc R 1 . .
H H7B 0.2223 0.8356 0.9654 0.074 Uiso calc R 1 . .
H H7C 0.2016 0.7107 0.8092 0.074 Uiso calc R 1 . .
C C10 0.13477(8) 0.3243(4) 1.1704(3) 0.0476(6) Uani d . 1 . .
H H10A 0.1574 0.2058 1.2021 0.057 Uiso calc R 1 . .
C C13 0.06659(9) 0.6712(5) 1.0781(3) 0.0591(7) Uani d . 1 . .
H H13A 0.0437 0.7887 1.0468 0.071 Uiso calc R 1 . .
C C11 0.08489(9) 0.3254(5) 1.2275(3) 0.0564(7) Uani d . 1 . .
H H11A 0.0744 0.2092 1.2982 0.068 Uiso calc R 1 . .
C C14 0.11683(9) 0.6724(5) 1.0213(3) 0.0501(6) Uani d . 1 . .
H H14A 0.1273 0.7911 0.9524 0.060 Uiso calc R 1 . .
C C2 0.38778(9) -0.1288(5) 0.9907(3) 0.0526(6) Uani d . 1 . .
H H2B 0.3728 -0.2414 1.0561 0.063 Uiso calc R 1 . .
N N1 0.45942(8) -0.0143(5) 0.8287(3) 0.0630(7) Uani d . 1 . .
C C12 0.05063(8) 0.4978(5) 1.1801(3) 0.0558(7) Uani d . 1 . .
H H12A 0.0169 0.4965 1.2170 0.067 Uiso calc R 1 . .
C C5 0.43514(9) 0.1864(5) 0.8015(3) 0.0564(7) Uani d . 1 . .
H H5A 0.4514 0.2966 0.7373 0.068 Uiso calc R 1 . .
C C1 0.43566(10) -0.1669(5) 0.9235(4) 0.0658(8) Uani d . 1 . .
H H1B 0.4523 -0.3078 0.9460 0.079 Uiso calc R 1 . .
H H3A 0.2875(9) 0.349(5) 0.881(3) 0.045(7) Uiso d . 1 . .

loop_
_atom_site_aniso_label
_atom_site_aniso_U_11
_atom_site_aniso_U_22
_atom_site_aniso_U_33
_atom_site_aniso_U_12
_atom_site_aniso_U_13
_atom_site_aniso_U_23
N3 0.0333(9) 0.0442(10) 0.0431(9) 0.0044(7) 0.0129(7) 0.0055(8)
N2 0.0334(9) 0.0454(11) 0.0459(9) 0.0043(7) 0.0134(7) 0.0031(8)
C6 0.0323(9) 0.0408(11) 0.0368(9) -0.0011(8) 0.0055(8) -0.0025(8)
O1 0.0431(8) 0.0558(11) 0.0431(8) 0.0037(7) 0.0106(7) 0.0078(7)
C9 0.0321(9) 0.0400(11) 0.0372(10) 0.0010(8) 0.0026(8) -0.0047(8)
C8 0.0348(10) 0.0366(11) 0.0355(9) 0.0004(8) 0.0044(8) -0.0050(8)
C3 0.0308(9) 0.0431(12) 0.0387(10) -0.0001(8) 0.0042(8) -0.0065(9)
C4 0.0328(10) 0.0499(13) 0.0513(12) -0.0003(9) 0.0073(9) 0.0020(10)
C7 0.0497(13) 0.0392(13) 0.0590(13) 0.0002(9) 0.0154(11) 0.0030(10)
C10 0.0359(11) 0.0496(14) 0.0573(13) 0.0044(9) 0.0049(10) 0.0088(11)
C13 0.0416(12) 0.0639(18) 0.0720(17) 0.0195(11) 0.0061(12) 0.0028(13)
C11 0.0399(12) 0.0642(17) 0.0654(15) -0.0024(11) 0.0128(11) 0.0112(13)
C14 0.0454(12) 0.0478(14) 0.0572(13) 0.0081(10) 0.0071(11) 0.0061(11)
C2 0.0435(12) 0.0449(14) 0.0697(15) 0.0046(10) 0.0102(11) 0.0025(12)
N1 0.0366(10) 0.0716(17) 0.0813(16) 0.0040(10) 0.0147(10) -0.0137(13)
C12 0.0310(10) 0.0702(19) 0.0662(15) 0.0045(10) 0.0087(10) -0.0048(13)
C5 0.0349(11) 0.0729(19) 0.0619(14) -0.0045(11) 0.0135(10) 0.0007(13)
C1 0.0445(13) 0.0534(16) 0.100(2) 0.0129(11) 0.0110(14) -0.0080(15)

loop_
_atom_type_symbol
_atom_type_description
_atom_type_scat_dispersion_real
_atom_type_scat_dispersion_imag
_atom_type_scat_source
C C 0.0033 0.0016 'International Tables Vol C Tables 4.2.6.8 and 6.1.1.4'
H H 0.0000 0.0000 'International Tables Vol C Tables 4.2.6.8 and 6.1.1.4'
N N 0.0061 0.0033 'International Tables Vol C Tables 4.2.6.8 and 6.1.1.4'
O O 0.0106 0.0060 'International Tables Vol C Tables 4.2.6.8 and 6.1.1.4'

loop_
_geom_angle_atom_site_label_1
_geom_angle_atom_site_label_2
_geom_angle_atom_site_label_3
_geom_angle_site_symmetry_1
_geom_angle_site_symmetry_3
_geom_angle
_geom_angle_publ_flag
C6 N3 N2 . . 116.69(17) ?
C6 N3 H3A . . 119.8(16) ?
N2 N3 H3A . . 121.1(16) ?
C8 N2 N3 . . 117.33(18) ?
O1 C6 N3 . . 122.91(18) ?
O1 C6 C3 . . 119.80(19) ?
N3 C6 C3 . . 117.27(18) ?
C14 C9 C10 . . 118.20(19) ?
C14 C9 C8 . . 121.05(19) ?
C10 C9 C8 . . 120.74(18) ?
N2 C8 C7 . . 125.95(18) ?
N2 C8 C9 . . 114.75(18) ?
C7 C8 C9 . . 119.30(18) ?
C4 C3 C2 . . 117.99(19) ?
C4 C3 C6 . . 124.4(2) ?
C2 C3 C6 . . 117.5(2) ?
C3 C4 C5 . . 118.5(2) ?
C3 C4 H4A . . 120.8 ?
C5 C4 H4A . . 120.8 ?
C8 C7 H7A . . 109.5 ?
C8 C7 H7B . . 109.5 ?
H7A C7 H7B . . 109.5 ?
C8 C7 H7C . . 109.5 ?
H7A C7 H7C . . 109.5 ?
H7B C7 H7C . . 109.5 ?
C11 C10 C9 . . 120.8(2) ?
C11 C10 H10A . . 119.6 ?
C9 C10 H10A . . 119.6 ?
C12 C13 C14 . . 120.4(2) ?
C12 C13 H13A . . 119.8 ?
C14 C13 H13A . . 119.8 ?
C12 C11 C10 . . 120.4(2) ?
C12 C11 H11A . . 119.8 ?
C10 C11 H11A . . 119.8 ?
C9 C14 C13 . . 120.6(2) ?
C9 C14 H14A . . 119.7 ?
C13 C14 H14A . . 119.7 ?
C1 C2 C3 . . 118.5(2) ?
C1 C2 H2B . . 120.7 ?
C3 C2 H2B . . 120.7 ?
C5 N1 C1 . . 116.4(2) ?
C13 C12 C11 . . 119.6(2) ?
C13 C12 H12A . . 120.2 ?
C11 C12 H12A . . 120.2 ?
N1 C5 C4 . . 124.5(2) ?
N1 C5 H5A . . 117.8 ?
C4 C5 H5A . . 117.8 ?
N1 C1 C2 . . 124.1(3) ?
N1 C1 H1B . . 117.9 ?
C2 C1 H1B . . 117.9 ?

loop_
_geom_bond_atom_site_label_1
_geom_bond_atom_site_label_2
_geom_bond_site_symmetry_2
_geom_bond_distance
_geom_bond_publ_flag
N3 C6 . 1.351(3) ?
N3 N2 . 1.392(2) ?
N3 H3A . 0.87(2) ?
N2 C8 . 1.285(3) ?
C6 O1 . 1.229(2) ?
C6 C3 . 1.504(3) ?
C9 C14 . 1.387(3) ?
C9 C10 . 1.391(3) ?
C9 C8 . 1.496(3) ?
C8 C7 . 1.492(3) ?
C3 C4 . 1.384(3) ?
C3 C2 . 1.390(3) ?
C4 C5 . 1.385(3) ?
C4 H4A . 0.9300 ?
C7 H7A . 0.9600 ?
C7 H7B . 0.9600 ?
C7 H7C . 0.9600 ?
C10 C11 . 1.382(3) ?
C10 H10A . 0.9300 ?
C13 C12 . 1.371(4) ?
C13 C14 . 1.391(3) ?
C13 H13A . 0.9300 ?
C11 C12 . 1.378(4) ?
C11 H11A . 0.9300 ?
C14 H14A . 0.9300 ?
C2 C1 . 1.385(3) ?
C2 H2B . 0.9300 ?
N1 C5 . 1.324(4) ?
N1 C1 . 1.332(4) ?
C12 H12A . 0.9300 ?
C5 H5A . 0.9300 ?
C1 H1B . 0.9300 ?

loop_
_geom_hbond_atom_site_label_D
_geom_hbond_atom_site_label_H
_geom_hbond_atom_site_label_A
_geom_hbond_site_symmetry_A
_geom_hbond_distance_DH
_geom_hbond_distance_HA
_geom_hbond_distance_DA
_geom_hbond_angle_DHA
N3 H3A O1 4_565 0.87(2) 2.04(3) 2.914(2) 177(2)
C4 H4A O1 4_565 0.93 2.43 3.123(3) 131
C7 H7A O1 4_565 0.96 2.31 3.095(3) 138

loop_
_cod_related_entry_id
_cod_related_entry_database
_cod_related_entry_code
1 ChemSpider 4681059
